data_9012213
loop_
_publ_author_name
'Yang, H.'
'Sun, H. J.'

_publ_section_title
;
 Crystal structure of a new phosphate compound, Mg2KNa(PO4)2*14H2O
;
_journal_name_full 'Journal of Solid State Chemistry'
_journal_page_first 2991
_journal_page_last 2997
_journal_paper_doi 10.1016/j.jssc.2004.05.008
_journal_volume 177
_journal_year 2004
_chemical_compound_source Synthetic
_chemical_formula_sum 'H28 K Mg2 Na O22 P2'
_chemical_name_mineral Hazenite
_space_group_IT_number 62
_symmetry_space_group_name_Hall '-P 2ac 2n'
_symmetry_space_group_name_H-M 'P n m a'
_cell_angle_alpha 90
_cell_angle_beta 90
_cell_angle_gamma 90
_cell_formula_units_Z 4
_cell_length_a 25.1754
_cell_length_b 6.9316
_cell_length_c 11.2189
_cell_volume 1957.763
_database_code_amcsd 0014049
_exptl_crystal_density_diffrn 1.876
_cod_original_formula_sum 'K Na Mg2 P2 O22 H28'
_cod_database_code 9012213

loop_
_space_group_symop_operation_xyz
x,y,z
x,1/2-y,z
-x,1/2+y,-z
1/2-x,1/2+y,1/2+z
1/2+x,1/2-y,1/2-z
1/2+x,y,1/2-z
1/2-x,-y,1/2+z
-x,-y,-z

loop_
_atom_site_aniso_label
_atom_site_aniso_U_11
_atom_site_aniso_U_22
_atom_site_aniso_U_33
_atom_site_aniso_U_12
_atom_site_aniso_U_13
_atom_site_aniso_U_23
K 0.03080 0.05420 0.03530 0.00000 -0.00890 0.00000
Na 0.04060 0.02700 0.03550 0.00000 0.00730 0.00000
Mg1 0.01540 0.01360 0.01590 0.00000 0.00070 0.00000
Mg2 0.01610 0.01840 0.01500 0.00000 0.00060 0.00000
P1 0.01550 0.01590 0.01300 0.00000 -0.00060 0.00000
P2 0.01560 0.01280 0.01490 0.00000 0.00130 0.00000
O1 0.03180 0.02720 0.01640 0.00000 -0.00270 0.00000
O2 0.02200 0.02840 0.02430 0.00000 0.00140 0.00000
O3 0.02340 0.01990 0.02580 0.00070 -0.00170 0.00070
O4 0.02000 0.02660 0.03410 0.00000 -0.00220 0.00000
O5 0.03000 0.02260 0.01830 0.00000 0.00060 0.00000
O6 0.02740 0.01840 0.02260 -0.00120 0.00380 0.00120
Ow1 0.03120 0.02270 0.04090 0.00000 0.01540 0.00000
Ow2 0.04800 0.01690 0.04800 0.00000 0.02970 0.00000
Ow3 0.03530 0.02380 0.02080 -0.00820 -0.00130 0.00180
Ow4 0.02080 0.02270 0.03430 -0.00010 0.00020 -0.00560
Ow5 0.02240 0.03000 0.04000 0.00130 0.00350 -0.01150
Ow6 0.03160 0.02850 0.02200 0.00540 0.00290 0.00030
Ow7 0.02503 0.02200 0.04780 0.00000 -0.01190 0.00000
Ow8 0.01990 0.07430 0.02850 0.00000 -0.00180 0.00000
Ow9 0.03140 0.04350 0.03190 -0.00170 -0.00320 0.00840

loop_
_atom_site_label
_atom_site_fract_x
_atom_site_fract_y
_atom_site_fract_z
_atom_site_U_iso_or_equiv
_atom_site_type_symbol
_atom_site_attached_hydrogens
K 0.22140 0.75000 0.50220 0.04010 K 0
Na 0.00030 0.75000 0.92600 0.03440 Na 0
Mg1 0.95420 0.75000 0.63870 0.01500 Mg 0
Mg2 0.22360 0.75000 0.83680 0.01650 Mg 0
P1 0.12810 0.25000 0.72220 0.01480 P 0
P2 0.12730 0.75000 0.22050 0.01440 P 0
O1 0.13600 0.25000 0.85840 0.02510 O 0
O2 0.18290 0.25000 0.66100 0.02490 O 0
O3 0.09740 0.43190 0.68590 0.02300 O 0
O4 0.06760 0.75000 0.19480 0.02690 O 0
O5 0.13820 0.75000 0.35490 0.02360 O 0
O6 0.15210 0.93130 0.16360 0.02280 O 0
Ow1 0.00960 0.75000 0.50650 0.03160 O 0
Ow2 0.89400 0.75000 0.76110 0.03770 O 0
Ow3 0.91600 0.53480 0.54430 0.02660 O 0
Ow4 0.99470 0.95820 0.73740 0.02590 O 0
Ow5 0.24940 0.53580 0.72320 0.03080 O 0
Ow6 0.19660 0.96640 0.94920 0.02740 O 0
Ow7 0.15510 0.75000 0.73110 0.03160 O 0
Ow8 0.29730 0.75000 0.92590 0.04090 O 0
Ow9 0.05970 0.00980 0.98260 0.03560 O 0
H11 0.03000 0.83700 0.48500 0.04000 H 0
H21 0.88000 0.85400 0.79200 0.04000 H 0
H31 0.89300 0.44800 0.57500 0.04000 H 0
H32 0.90600 0.55000 0.46500 0.04000 H 0
H41 0.97400 0.05400 0.75700 0.04000 H 0
H42 0.02900 0.99800 0.72800 0.04000 H 0
H51 0.22800 0.43700 0.70800 0.04000 H 0
H52 0.28100 0.49400 0.71400 0.04000 H 0
H61 0.17900 0.93800 0.02000 0.04000 H 0
H62 0.17800 0.05300 0.92000 0.04000 H 0
H71 0.13400 0.84900 0.72100 0.04000 H 0
H81 0.32400 0.75000 0.90000 0.04000 H 0
H82 0.30300 0.75000 0.01200 0.04000 H 0
H91 0.08200 0.06700 0.94500 0.04000 H 0
H92 0.07800 0.95700 0.03600 0.04000 H 0

loop_
_cod_changelog_entry_id
_cod_changelog_entry_author
_cod_changelog_entry_date
_cod_changelog_entry_text
1
;cod-tools version 3.8.0
Id: cif_guess_AMCSD_atom_types 9581 2023-05-17 12:35:41Z saulius
;
2023-05-18T08:44:29+03:00
;Derived atom types and hydrogen counts
from atom names that follow the AMCSD naming convention
(Wat == water, O-H == hydroxyl).
;

loop_
_cod_related_entry_id
_cod_related_entry_database
_cod_related_entry_code
1 AMCSD 0014049
